data_4130095
loop_
_publ_author_name
'Gao, De-Wei'
'Gu, Qing'
'You, Shu-Li'

_publ_section_title
;
 An Enantioselective Oxidative C-H/C-H Cross-Coupling Reaction: Highly
 Efficient Method To Prepare Planar Chiral Ferrocenes.
;
_journal_issue 8
_journal_name_full 'Journal of the American Chemical Society'
_journal_page_first 2544
_journal_page_last 2547
_journal_paper_doi 10.1021/jacs.6b00127
_journal_volume 138
_journal_year 2016
_chemical_absolute_configuration rmad
_chemical_formula_moiety 'C19 H22 Fe N2 O'
_chemical_formula_sum 'C19 H22 Fe N2 O'
_chemical_formula_weight 350.23
_space_group_crystal_system orthorhombic
_space_group_IT_number 19
_space_group_name_Hall 'P 2ac 2ab'
_space_group_name_H-M_alt 'P 21 21 21'
_atom_sites_solution_hydrogens geom
_atom_sites_solution_primary direct
_audit_creation_date 2015-05-29
_audit_creation_method
; 
Olex2 1.2 
(compiled 2015.01.26 svn.r3150 for OlexSys, GUI svn.r4998) 
;
_cell_angle_alpha 90
_cell_angle_beta 90
_cell_angle_gamma 90
_cell_formula_units_Z 4
_cell_length_a 8.4957(7)
_cell_length_b 13.2816(10)
_cell_length_c 14.4218(11)
_cell_measurement_reflns_used 7053
_cell_measurement_temperature 130
_cell_measurement_theta_max 30.268
_cell_measurement_theta_min 2.78
_cell_volume 1627.3(2)
_computing_cell_refinement 'SAINT v7.68A (Bruker, 2009)'
_computing_data_collection 'Bruker APEX2'
_computing_data_reduction 'SAINT v7.68A (Bruker, 2009)'
_computing_molecular_graphics 'Olex2 (Dolomanov et al., 2009)'
_computing_publication_material 'Olex2 (Dolomanov et al., 2009)'
_computing_structure_refinement 'XL (Sheldrick, 2008)'
_computing_structure_solution 'ShelXS (Sheldrick, 2008)'
_diffrn_ambient_temperature 130
_diffrn_measured_fraction_theta_full 0.999
_diffrn_measured_fraction_theta_max 0.992
_diffrn_measurement_device_type 'Bruker APEX-II CCD'
_diffrn_measurement_method '\f and \w scans'
_diffrn_radiation_monochromator graphite
_diffrn_radiation_type MoK\a
_diffrn_radiation_wavelength 0.71073
_diffrn_reflns_av_R_equivalents 0.0294
_diffrn_reflns_av_unetI/netI 0.0350
_diffrn_reflns_Laue_measured_fraction_full 0.999
_diffrn_reflns_Laue_measured_fraction_max 0.992
_diffrn_reflns_limit_h_max 12
_diffrn_reflns_limit_h_min -12
_diffrn_reflns_limit_k_max 19
_diffrn_reflns_limit_k_min -16
_diffrn_reflns_limit_l_max 20
_diffrn_reflns_limit_l_min -20
_diffrn_reflns_number 16416
_diffrn_reflns_point_group_measured_fraction_full 0.999
_diffrn_reflns_point_group_measured_fraction_max 0.991
_diffrn_reflns_theta_full 26.000
_diffrn_reflns_theta_max 30.710
_diffrn_reflns_theta_min 2.085
_diffrn_standards_number 0
_exptl_absorpt_coefficient_mu 0.933
_exptl_absorpt_correction_T_max 0.7461
_exptl_absorpt_correction_T_min 0.5901
_exptl_absorpt_correction_type multi-scan
_exptl_absorpt_process_details
; 
SADABS-2008/1 (Bruker,2008) was used for absorption correction. 
wR2(int) was 0.0683 before and 0.0478 after correction. 
The Ratio of minimum to maximum transmission is 0.7909. 
The \l/2 correction factor is 0.0015. 
;
_exptl_crystal_colour red
_exptl_crystal_density_diffrn 1.430
_exptl_crystal_description block
_exptl_crystal_F_000 736
_exptl_crystal_size_max 0.25
_exptl_crystal_size_mid 0.22
_exptl_crystal_size_min 0.1
_refine_diff_density_max 0.428
_refine_diff_density_min -0.262
_refine_diff_density_rms 0.053
_refine_ls_abs_structure_details
; 
 Flack x determined using 1875 quotients [(I+)-(I-)]/[(I+)+(I-)] 
 (Parsons, Flack and Wagner, Acta Cryst. B69 (2013) 249-259). 
;
_refine_ls_abs_structure_Flack 0.001(6)
_refine_ls_extinction_method none
_refine_ls_goodness_of_fit_ref 0.999
_refine_ls_hydrogen_treatment constr
_refine_ls_matrix_type full
_refine_ls_number_parameters 211
_refine_ls_number_reflns 5003
_refine_ls_number_restraints 0
_refine_ls_restrained_S_all 0.999
_refine_ls_R_factor_all 0.0311
_refine_ls_R_factor_gt 0.0269
_refine_ls_shift/su_max 0.016
_refine_ls_shift/su_mean 0.000
_refine_ls_structure_factor_coef Fsqd
_refine_ls_weighting_details 'w=1/[\s^2^(Fo^2^)+(0.0363P)^2^] where P=(Fo^2^+2Fc^2^)/3'
_refine_ls_weighting_scheme calc
_refine_ls_wR_factor_gt 0.0629
_refine_ls_wR_factor_ref 0.0646
_reflns_Friedel_coverage 0.764
_reflns_Friedel_fraction_full 0.999
_reflns_Friedel_fraction_max 0.989
_reflns_number_gt 4592
_reflns_number_total 5003
_reflns_threshold_expression 'I > 2\s(I)'
_cod_data_source_file ja6b00127_si_002.cif
_cod_data_source_block dm15443
_cod_database_code 4130095
_shelxl_version_number 2014-3
_shelx_space_group_comment
; 
The symmetry employed for this shelxl refinement is uniquely defined 
by the following loop, which should always be used as a source of 
symmetry information in preference to the above space-group names. 
They are only intended as comments. 
;
_shelx_estimated_absorpt_t_max 0.913
_shelx_estimated_absorpt_t_min 0.800
_olex2_refinement_description
; 
1. Fixed Uiso 
 At 1.2 times of: 
  All C(H) groups, All C(H,H) groups 
 At 1.5 times of: 
  All C(H,H,H) groups 
2.a Secondary CH2 refined with riding coordinates: 
 C11(H11A,H11B) 
2.b Aromatic/amide H refined with riding coordinates: 
 C1(H1), C2(H2), C3(H3), C4(H4), C5(H5), C6(H6), C7(H7), C8(H8), C15(H15), 
 C16(H16), C18(H18) 
2.c Idealised Me refined as rotating group: 
 C12(H12A,H12B,H12C), C13(H13A,H13B,H13C), C19(H19A,H19B,H19C) 
;
_olex2_submission_special_instructions 'No special instructions were received'

loop_
_space_group_symop_operation_xyz
'x, y, z'
'x+1/2, -y+1/2, -z'
'-x, y+1/2, -z+1/2'
'-x+1/2, -y, z+1/2'

loop_
_atom_site_label
_atom_site_type_symbol
_atom_site_fract_x
_atom_site_fract_y
_atom_site_fract_z
_atom_site_U_iso_or_equiv
_atom_site_adp_type
_atom_site_occupancy
_atom_site_site_symmetry_order
_atom_site_calc_flag
_atom_site_refinement_flags_posn
Fe1 Fe -0.58894(3) -0.11821(2) -0.23082(2) 0.01820(7) Uani 1 1 d .
O1 O -1.28754(17) 0.13404(12) -0.06841(12) 0.0334(4) Uani 1 1 d .
N1 N -0.5934(2) -0.07303(13) 0.07289(11) 0.0230(3) Uani 1 1 d .
N2 N -0.97793(19) 0.03094(12) -0.09800(11) 0.0171(3) Uani 1 1 d .
C1 C -0.4045(2) -0.02411(15) -0.25644(14) 0.0272(4) Uani 1 1 d .
H1 H -0.3490 0.0141 -0.2114 0.033 Uiso 1 1 calc R
C2 C -0.5378(3) 0.00749(16) -0.30704(15) 0.0275(4) Uani 1 1 d .
H2 H -0.5873 0.0713 -0.3018 0.033 Uiso 1 1 calc R
C3 C -0.5856(3) -0.07091(16) -0.36670(14) 0.0259(4) Uani 1 1 d .
H3 H -0.6722 -0.0690 -0.4083 0.031 Uiso 1 1 calc R
C4 C -0.4808(3) -0.15332(17) -0.35345(14) 0.0265(4) Uani 1 1 d .
H4 H -0.4853 -0.2163 -0.3845 0.032 Uiso 1 1 calc R
C5 C -0.3684(2) -0.12456(17) -0.28558(14) 0.0270(4) Uani 1 1 d .
H5 H -0.2841 -0.1649 -0.2634 0.032 Uiso 1 1 calc R
C6 C -0.5968(3) -0.22286(14) -0.12721(13) 0.0233(4) Uani 1 1 d .
H6 H -0.5156 -0.2684 -0.1102 0.028 Uiso 1 1 calc R
C7 C -0.7167(2) -0.24214(16) -0.19314(14) 0.0247(4) Uani 1 1 d .
H7 H -0.7291 -0.3023 -0.2281 0.030 Uiso 1 1 calc R
C8 C -0.8151(2) -0.15573(15) -0.19781(14) 0.0211(4) Uani 1 1 d .
H8 H -0.9050 -0.1481 -0.2364 0.025 Uiso 1 1 calc R
C9 C -0.7552(2) -0.08194(14) -0.13410(13) 0.0184(3) Uani 1 1 d .
C10 C -0.6178(2) -0.12389(15) -0.09053(13) 0.0203(4) Uani 1 1 d .
C11 C -0.5176(2) -0.07578(15) -0.01793(14) 0.0222(4) Uani 1 1 d .
H11A H -0.4174 -0.1134 -0.0129 0.027 Uiso 1 1 calc R
H11B H -0.4923 -0.0061 -0.0373 0.027 Uiso 1 1 calc R
C12 C -0.4909(3) -0.02143(19) 0.13807(16) 0.0356(5) Uani 1 1 d .
H12A H -0.3898 -0.0567 0.1416 0.053 Uiso 1 1 calc GR
H12B H -0.5403 -0.0206 0.1995 0.053 Uiso 1 1 calc GR
H12C H -0.4735 0.0479 0.1171 0.053 Uiso 1 1 calc GR
C13 C -0.6263(3) -0.17473(18) 0.10613(16) 0.0311(5) Uani 1 1 d .
H13A H -0.7028 -0.2071 0.0649 0.047 Uiso 1 1 calc GR
H13B H -0.6696 -0.1713 0.1691 0.047 Uiso 1 1 calc GR
H13C H -0.5287 -0.2140 0.1068 0.047 Uiso 1 1 calc GR
C14 C -0.8219(2) 0.01851(14) -0.11757(13) 0.0179(4) Uani 1 1 d .
C15 C -0.7518(2) 0.11271(16) -0.12107(14) 0.0243(4) Uani 1 1 d .
H15 H -0.6440 0.1263 -0.1333 0.029 Uiso 1 1 calc R
C16 C -0.8691(2) 0.18404(16) -0.10325(14) 0.0239(4) Uani 1 1 d .
H16 H -0.8550 0.2549 -0.1008 0.029 Uiso 1 1 calc R
C17 C -1.0097(2) 0.13301(14) -0.08974(12) 0.0194(4) Uani 1 1 d .
C18 C -1.1604(2) 0.17696(16) -0.07300(15) 0.0250(4) Uani 1 1 d .
H18 H -1.1622 0.2479 -0.0644 0.030 Uiso 1 1 calc R
C19 C -1.0856(2) -0.04972(14) -0.07045(15) 0.0253(4) Uani 1 1 d .
H19A H -1.1471 -0.0714 -0.1243 0.038 Uiso 1 1 calc GR
H19B H -1.1568 -0.0249 -0.0221 0.038 Uiso 1 1 calc GR
H19C H -1.0249 -0.1068 -0.0464 0.038 Uiso 1 1 calc GR

loop_
_atom_site_aniso_label
_atom_site_aniso_U_11
_atom_site_aniso_U_22
_atom_site_aniso_U_33
_atom_site_aniso_U_23
_atom_site_aniso_U_13
_atom_site_aniso_U_12
Fe1 0.02112(11) 0.01712(12) 0.01636(12) -0.00013(10) 0.00398(11) 0.00090(11)
O1 0.0228(7) 0.0312(9) 0.0461(10) -0.0042(7) -0.0004(7) 0.0040(6)
N1 0.0261(8) 0.0251(8) 0.0179(7) -0.0003(6) 0.0011(8) 0.0034(8)
N2 0.0192(7) 0.0155(8) 0.0166(7) 0.0001(6) 0.0003(6) -0.0004(6)
C1 0.0273(9) 0.0301(10) 0.0242(10) 0.0001(7) 0.0080(9) -0.0085(8)
C2 0.0327(10) 0.0227(10) 0.0271(10) 0.0060(8) 0.0141(9) 0.0042(8)
C3 0.0280(9) 0.0310(10) 0.0189(9) 0.0047(8) 0.0049(9) 0.0041(9)
C4 0.0322(10) 0.0274(10) 0.0199(9) -0.0002(8) 0.0065(8) 0.0058(8)
C5 0.0238(8) 0.0336(11) 0.0236(10) 0.0039(9) 0.0056(7) 0.0075(8)
C6 0.0276(9) 0.0201(9) 0.0223(9) 0.0023(7) 0.0045(8) 0.0023(8)
C7 0.0323(10) 0.0188(9) 0.0230(9) -0.0019(7) 0.0053(8) -0.0035(8)
C8 0.0228(9) 0.0188(9) 0.0218(9) -0.0009(7) 0.0011(7) -0.0040(7)
C9 0.0188(8) 0.0171(8) 0.0191(8) -0.0009(7) 0.0045(7) -0.0032(6)
C10 0.0227(8) 0.0195(9) 0.0187(8) 0.0023(7) 0.0040(6) -0.0011(7)
C11 0.0197(9) 0.0247(10) 0.0222(9) -0.0001(8) 0.0014(7) 0.0001(7)
C12 0.0465(14) 0.0338(13) 0.0264(10) -0.0071(10) -0.0093(10) 0.0043(10)
C13 0.0367(12) 0.0320(12) 0.0245(11) 0.0069(9) 0.0015(9) 0.0001(9)
C14 0.0191(8) 0.0189(9) 0.0158(8) -0.0009(7) 0.0018(7) -0.0014(7)
C15 0.0259(9) 0.0208(9) 0.0263(9) -0.0026(8) 0.0082(8) -0.0044(8)
C16 0.0308(10) 0.0175(9) 0.0233(10) -0.0022(8) 0.0048(8) -0.0034(7)
C17 0.0253(9) 0.0166(9) 0.0161(8) -0.0006(7) 0.0001(7) 0.0009(7)
C18 0.0302(10) 0.0208(10) 0.0240(10) -0.0013(8) -0.0010(8) 0.0043(8)
C19 0.0189(8) 0.0205(9) 0.0365(11) 0.0017(8) 0.0043(9) -0.0027(8)

loop_
_atom_type_symbol
_atom_type_description
_atom_type_scat_dispersion_real
_atom_type_scat_dispersion_imag
_atom_type_scat_source
C C 0.0033 0.0016 'International Tables Vol C Tables 4.2.6.8 and 6.1.1.4'
H H 0.0000 0.0000 'International Tables Vol C Tables 4.2.6.8 and 6.1.1.4'
Fe Fe 0.3463 0.8444 'International Tables Vol C Tables 4.2.6.8 and 6.1.1.4'
N N 0.0061 0.0033 'International Tables Vol C Tables 4.2.6.8 and 6.1.1.4'
O O 0.0106 0.0060 'International Tables Vol C Tables 4.2.6.8 and 6.1.1.4'

loop_
_geom_angle_atom_site_label_1
_geom_angle_atom_site_label_2
_geom_angle_atom_site_label_3
_geom_angle
C1 Fe1 C2 40.43(9)
C1 Fe1 C3 68.26(9)
C1 Fe1 C4 68.77(8)
C1 Fe1 C6 125.12(9)
C1 Fe1 C7 161.75(9)
C1 Fe1 C8 156.31(8)
C1 Fe1 C9 120.73(8)
C1 Fe1 C10 107.17(8)
C2 Fe1 C3 40.20(9)
C2 Fe1 C4 68.05(9)
C4 Fe1 C3 40.59(8)
C5 Fe1 C1 41.16(9)
C5 Fe1 C2 68.25(9)
C5 Fe1 C3 68.30(9)
C5 Fe1 C4 40.71(9)
C5 Fe1 C6 106.63(8)
C5 Fe1 C7 123.94(9)
C5 Fe1 C8 161.26(9)
C5 Fe1 C9 155.71(8)
C5 Fe1 C10 119.63(8)
C6 Fe1 C2 162.90(9)
C6 Fe1 C3 154.83(8)
C6 Fe1 C4 119.47(8)
C6 Fe1 C7 40.56(8)
C6 Fe1 C9 68.79(8)
C7 Fe1 C2 155.84(9)
C7 Fe1 C3 120.40(9)
C7 Fe1 C4 106.52(9)
C8 Fe1 C2 121.64(8)
C8 Fe1 C3 108.03(9)
C8 Fe1 C4 124.63(9)
C8 Fe1 C6 68.42(8)
C8 Fe1 C7 40.72(8)
C8 Fe1 C9 41.19(8)
C9 Fe1 C2 108.75(8)
C9 Fe1 C3 125.99(9)
C9 Fe1 C4 162.57(8)
C9 Fe1 C7 68.99(8)
C10 Fe1 C2 126.08(9)
C10 Fe1 C3 163.25(8)
C10 Fe1 C4 154.53(8)
C10 Fe1 C6 40.96(8)
C10 Fe1 C7 69.07(8)
C10 Fe1 C8 69.29(8)
C10 Fe1 C9 41.25(7)
C11 N1 C13 110.85(16)
C12 N1 C11 109.15(18)
C12 N1 C13 109.80(17)
C14 N2 C17 108.94(16)
C14 N2 C19 125.05(17)
C17 N2 C19 124.78(16)
Fe1 C1 H1 125.9
C2 C1 Fe1 70.07(12)
C2 C1 H1 126.4
C2 C1 C5 107.27(19)
C5 C1 Fe1 69.29(11)
C5 C1 H1 126.4
Fe1 C2 H2 126.3
C1 C2 Fe1 69.50(11)
C1 C2 H2 125.5
C3 C2 Fe1 70.37(12)
C3 C2 C1 109.09(19)
C3 C2 H2 125.5
Fe1 C3 H3 126.8
C2 C3 Fe1 69.42(12)
C2 C3 H3 126.1
C2 C3 C4 107.8(2)
C4 C3 Fe1 69.28(11)
C4 C3 H3 126.1
Fe1 C4 H4 126.2
C3 C4 Fe1 70.14(12)
C3 C4 H4 126.1
C5 C4 Fe1 69.19(11)
C5 C4 C3 107.8(2)
C5 C4 H4 126.1
Fe1 C5 H5 125.9
C1 C5 Fe1 69.55(11)
C1 C5 H5 126.0
C4 C5 Fe1 70.11(11)
C4 C5 C1 108.02(19)
C4 C5 H5 126.0
Fe1 C6 H6 126.8
C7 C6 Fe1 69.85(11)
C7 C6 H6 125.5
C7 C6 C10 108.98(18)
C10 C6 Fe1 69.43(10)
C10 C6 H6 125.5
Fe1 C7 H7 126.5
C6 C7 Fe1 69.60(11)
C6 C7 H7 126.0
C6 C7 C8 107.98(17)
C8 C7 Fe1 69.50(11)
C8 C7 H7 126.0
Fe1 C8 H8 126.4
C7 C8 Fe1 69.78(11)
C7 C8 H8 125.9
C7 C8 C9 108.18(17)
C9 C8 Fe1 69.47(10)
C9 C8 H8 125.9
C8 C9 Fe1 69.35(11)
C8 C9 C14 125.94(18)
C10 C9 Fe1 69.24(10)
C10 C9 C8 107.61(17)
C10 C9 C14 126.45(17)
C14 C9 Fe1 126.27(13)
C6 C10 Fe1 69.61(11)
C6 C10 C9 107.23(17)
C6 C10 C11 125.62(18)
C9 C10 Fe1 69.51(10)
C9 C10 C11 127.11(18)
C11 C10 Fe1 127.67(13)
N1 C11 C10 112.86(16)
N1 C11 H11A 109.0
N1 C11 H11B 109.0
C10 C11 H11A 109.0
C10 C11 H11B 109.0
H11A C11 H11B 107.8
N1 C12 H12A 109.5
N1 C12 H12B 109.5
N1 C12 H12C 109.5
H12A C12 H12B 109.5
H12A C12 H12C 109.5
H12B C12 H12C 109.5
N1 C13 H13A 109.5
N1 C13 H13B 109.5
N1 C13 H13C 109.5
H13A C13 H13B 109.5
H13A C13 H13C 109.5
H13B C13 H13C 109.5
N2 C14 C9 121.18(17)
N2 C14 C15 108.39(17)
C15 C14 C9 130.39(17)
C14 C15 H15 126.3
C14 C15 C16 107.34(18)
C16 C15 H15 126.3
C15 C16 H16 126.0
C17 C16 C15 107.97(18)
C17 C16 H16 126.0
N2 C17 C18 126.04(17)
C16 C17 N2 107.35(17)
C16 C17 C18 126.59(17)
O1 C18 C17 127.63(19)
O1 C18 H18 116.2
C17 C18 H18 116.2
N2 C19 H19A 109.5
N2 C19 H19B 109.5
N2 C19 H19C 109.5
H19A C19 H19B 109.5
H19A C19 H19C 109.5
H19B C19 H19C 109.5

loop_
_geom_bond_atom_site_label_1
_geom_bond_atom_site_label_2
_geom_bond_distance
Fe1 C1 2.038(2)
Fe1 C2 2.046(2)
Fe1 C3 2.0581(19)
Fe1 C4 2.047(2)
Fe1 C5 2.0347(19)
Fe1 C6 2.0418(19)
Fe1 C7 2.045(2)
Fe1 C8 2.0414(19)
Fe1 C9 2.0430(18)
Fe1 C10 2.0394(18)
O1 C18 1.223(3)
N1 C11 1.460(2)
N1 C12 1.453(3)
N1 C13 1.460(3)
N2 C14 1.365(2)
N2 C17 1.387(2)
N2 C19 1.464(2)
C1 H1 0.9500
C1 C2 1.411(3)
C1 C5 1.432(3)
C2 H2 0.9500
C2 C3 1.411(3)
C3 H3 0.9500
C3 C4 1.424(3)
C4 H4 0.9500
C4 C5 1.420(3)
C5 H5 0.9500
C6 H6 0.9500
C6 C7 1.416(3)
C6 C10 1.428(3)
C7 H7 0.9500
C7 C8 1.422(3)
C8 H8 0.9500
C8 C9 1.437(3)
C9 C10 1.438(3)
C9 C14 1.469(3)
C10 C11 1.493(3)
C11 H11A 0.9900
C11 H11B 0.9900
C12 H12A 0.9800
C12 H12B 0.9800
C12 H12C 0.9800
C13 H13A 0.9800
C13 H13B 0.9800
C13 H13C 0.9800
C14 C15 1.387(3)
C15 H15 0.9500
C15 C16 1.399(3)
C16 H16 0.9500
C16 C17 1.387(3)
C17 C18 1.428(3)
C18 H18 0.9500
C19 H19A 0.9800
C19 H19B 0.9800
C19 H19C 0.9800

loop_
_geom_torsion_atom_site_label_1
_geom_torsion_atom_site_label_2
_geom_torsion_atom_site_label_3
_geom_torsion_atom_site_label_4
_geom_torsion
Fe1 C1 C2 C3 -59.41(14)
Fe1 C1 C5 C4 59.79(14)
Fe1 C2 C3 C4 -58.84(14)
Fe1 C3 C4 C5 -59.14(14)
Fe1 C4 C5 C1 -59.44(13)
Fe1 C6 C7 C8 -59.10(13)
Fe1 C6 C10 C9 59.58(12)
Fe1 C6 C10 C11 -122.40(18)
Fe1 C7 C8 C9 -59.04(13)
Fe1 C8 C9 C10 -58.86(12)
Fe1 C8 C9 C14 120.51(18)
Fe1 C9 C10 C6 -59.64(12)
Fe1 C9 C10 C11 122.37(19)
Fe1 C9 C14 N2 140.83(15)
Fe1 C9 C14 C15 -36.7(3)
Fe1 C10 C11 N1 165.10(14)
N2 C14 C15 C16 -0.1(2)
N2 C17 C18 O1 -4.6(4)
C1 C2 C3 Fe1 58.88(14)
C1 C2 C3 C4 0.0(2)
C2 C1 C5 Fe1 -60.05(13)
C2 C1 C5 C4 -0.3(2)
C2 C3 C4 Fe1 58.93(14)
C2 C3 C4 C5 -0.2(2)
C3 C4 C5 Fe1 59.73(14)
C3 C4 C5 C1 0.3(2)
C5 C1 C2 Fe1 59.55(13)
C5 C1 C2 C3 0.1(2)
C6 C7 C8 Fe1 59.16(13)
C6 C7 C8 C9 0.1(2)
C6 C10 C11 N1 -104.2(2)
C7 C6 C10 Fe1 -58.78(13)
C7 C6 C10 C9 0.8(2)
C7 C6 C10 C11 178.82(17)
C7 C8 C9 Fe1 59.23(13)
C7 C8 C9 C10 0.4(2)
C7 C8 C9 C14 179.74(17)
C8 C9 C10 Fe1 58.93(13)
C8 C9 C10 C6 -0.7(2)
C8 C9 C10 C11 -178.70(18)
C8 C9 C14 N2 51.3(3)
C8 C9 C14 C15 -126.2(2)
C9 C10 C11 N1 73.4(2)
C9 C14 C15 C16 177.6(2)
C10 C6 C7 Fe1 58.53(13)
C10 C6 C7 C8 -0.6(2)
C10 C9 C14 N2 -129.4(2)
C10 C9 C14 C15 53.1(3)
C12 N1 C11 C10 -177.61(17)
C13 N1 C11 C10 61.3(2)
C14 N2 C17 C16 -0.9(2)
C14 N2 C17 C18 177.52(18)
C14 C9 C10 Fe1 -120.44(18)
C14 C9 C10 C6 179.92(17)
C14 C9 C10 C11 1.9(3)
C14 C15 C16 C17 -0.4(2)
C15 C16 C17 N2 0.8(2)
C15 C16 C17 C18 -177.59(19)
C16 C17 C18 O1 173.5(2)
C17 N2 C14 C9 -177.38(17)
C17 N2 C14 C15 0.6(2)
C19 N2 C14 C9 14.8(3)
C19 N2 C14 C15 -167.22(17)
C19 N2 C17 C16 167.00(18)
C19 N2 C17 C18 -14.6(3)
